data_7712871
loop_
_publ_author_name
'Adjei, Jeanette A.'
'Kerr, Michael A.'
'Ragogna, Paul J.'

_publ_section_title
;
 UV Induced Hydrophosphination of Dimethyl-2-Vinylcyclopropane-1,
 1-Dicarboxylate Towards Phosphine Chalcogenides
;
_journal_name_full 'Dalton Transactions'
_journal_paper_doi 10.1039/D3DT00791J
_journal_year 2023
_chemical_formula_sum 'C21 H23 O5 P'
_chemical_formula_weight 386.36
_chemical_melting_point 112.8
_chemical_name_systematic 'Dimethyl (E)-2-(4-(diphenylphosphoryl)but-2-en-1-yl) malonate'
_space_group_crystal_system triclinic
_space_group_IT_number 2
_space_group_name_Hall '-P 1'
_space_group_name_H-M_alt 'P -1'
_atom_sites_solution_hydrogens mixed
_atom_sites_solution_primary dual
_atom_sites_solution_secondary difmap
_audit_creation_method SHELXL-2016/6
_audit_update_record
;
2023-03-15 deposited with the CCDC.	2023-04-25 downloaded from the CCDC.
;
_cell_angle_alpha 66.288(6)
_cell_angle_beta 81.061(6)
_cell_angle_gamma 81.653(6)
_cell_formula_units_Z 4
_cell_length_a 11.3445(14)
_cell_length_b 13.716(3)
_cell_length_c 14.665(2)
_cell_measurement_reflns_used 9271
_cell_measurement_temperature 110
_cell_measurement_theta_max 26.69
_cell_measurement_theta_min 2.50
_cell_volume 2055.2(6)
_computing_cell_refinement SAINT
_computing_data_collection Apex3
_computing_data_reduction SAINT
_computing_molecular_graphics Mercury
_computing_publication_material cif2tables.py
_computing_structure_refinement SHELXL
_computing_structure_solution SHELXT
_diffrn_ambient_temperature 110
_diffrn_detector 'CCD plate'
_diffrn_detector_type 'Bruker Apex2'
_diffrn_measured_fraction_theta_full 0.991
_diffrn_measured_fraction_theta_max 0.984
_diffrn_measurement_device '\k-geometry diffractometer'
_diffrn_measurement_device_type 'Bruker Kappa Axis Apex2'
_diffrn_measurement_method 'phi and omega scans'
_diffrn_radiation_type MoK\a
_diffrn_radiation_wavelength 0.71073
_diffrn_reflns_av_R_equivalents 0.0703
_diffrn_reflns_av_unetI/netI 0.0456
_diffrn_reflns_Laue_measured_fraction_full 0.991
_diffrn_reflns_Laue_measured_fraction_max 0.984
_diffrn_reflns_number 8643
_diffrn_reflns_point_group_measured_fraction_full 0.991
_diffrn_reflns_point_group_measured_fraction_max 0.984
_diffrn_reflns_theta_full 25.242
_diffrn_reflns_theta_max 26.776
_diffrn_reflns_theta_min 2.250
_diffrn_source 'sealed tube'
_exptl_absorpt_coefficient_mu 0.161
_exptl_absorpt_correction_T_max 0.745432
_exptl_absorpt_correction_T_min 0.634789
_exptl_absorpt_correction_type multi-scan
_exptl_absorpt_process_details TWINABS
_exptl_crystal_colour colourless
_exptl_crystal_density_diffrn 1.249
_exptl_crystal_description prism
_exptl_crystal_F_000 816
_exptl_crystal_recrystallization_method 'Re-crystallisation from solvent: Cyclohexane/Benzene'
_exptl_crystal_size_max 0.347
_exptl_crystal_size_mid 0.105
_exptl_crystal_size_min 0.080
_refine_diff_density_max 0.323
_refine_diff_density_min -0.396
_refine_diff_density_rms 0.052
_refine_ls_extinction_method none
_refine_ls_goodness_of_fit_ref 1.071
_refine_ls_hydrogen_treatment mixed
_refine_ls_matrix_type full
_refine_ls_number_parameters 627
_refine_ls_number_reflns 8643
_refine_ls_number_restraints 0
_refine_ls_restrained_S_all 1.071
_refine_ls_R_factor_all 0.0698
_refine_ls_R_factor_gt 0.0443
_refine_ls_shift/su_max 0.002
_refine_ls_shift/su_mean 0.000
_refine_ls_structure_factor_coef Fsqd
_refine_ls_weighting_details 'w=1/[\s^2^(Fo^2^)+(0.0513P)^2^+0.3566P] where P=(Fo^2^+2Fc^2^)/3'
_refine_ls_weighting_scheme calc
_refine_ls_wR_factor_gt 0.0988
_refine_ls_wR_factor_ref 0.1067
_reflns_Friedel_coverage 0.000
_reflns_number_gt 6377
_reflns_number_total 8643
_reflns_threshold_expression 'I > 2\s(I)'
_cod_data_source_file d3dt00791j2.cif
_cod_data_source_block 8
_cod_database_code 7712871
_shelx_shelxl_version_number 2016/6
_shelx_space_group_comment
;
The symmetry employed for this shelxl refinement is uniquely defined
by the following loop, which should always be used as a source of
symmetry information in preference to the above space-group names.
They are only intended as comments.
;
_shelx_estimated_absorpt_t_min 0.946
_shelx_estimated_absorpt_t_max 0.987

loop_
_space_group_symop_operation_xyz
'x, y, z'
'-x, -y, -z'

loop_
_atom_site_label
_atom_site_type_symbol
_atom_site_fract_x
_atom_site_fract_y
_atom_site_fract_z
_atom_site_U_iso_or_equiv
_atom_site_adp_type
_atom_site_occupancy
_atom_site_site_symmetry_order
_atom_site_calc_flag
_atom_site_refinement_flags_posn
_atom_site_refinement_flags_adp
_atom_site_refinement_flags_occupancy
_atom_site_disorder_assembly
_atom_site_disorder_group
P1A P 0.42800(4) 1.07876(4) 0.11020(3) 0.01691(11) Uani 1 1 d . . . . .
O1A O 0.56053(10) 1.05707(10) 0.11081(9) 0.0227(3) Uani 1 1 d . . . . .
C1A C 0.35550(16) 0.96698(14) 0.11571(13) 0.0181(4) Uani 1 1 d . . . . .
H1A1 H 0.2712(16) 0.9800(14) 0.1255(13) 0.017(4) Uiso 1 1 d . . . . .
H1A2 H 0.3794(16) 0.9603(15) 0.0506(15) 0.026(5) Uiso 1 1 d . . . . .
C2A C 0.39723(16) 0.86852(14) 0.20058(13) 0.0200(4) Uani 1 1 d . . . . .
H2A H 0.4787(17) 0.8426(15) 0.1930(14) 0.024(5) Uiso 1 1 d . . . . .
C3A C 0.33000(17) 0.82033(15) 0.28495(13) 0.0230(4) Uani 1 1 d . . . . .
H3A H 0.2470(18) 0.8468(16) 0.2934(15) 0.033(6) Uiso 1 1 d . . . . .
C4A C 0.37532(18) 0.72670(15) 0.37263(14) 0.0252(4) Uani 1 1 d . . . . .
H4A1 H 0.4480(17) 0.6933(15) 0.3497(14) 0.023(5) Uiso 1 1 d . . . . .
H4A2 H 0.3154(15) 0.6718(15) 0.4052(14) 0.019(5) Uiso 1 1 d . . . . .
C5A C 0.40441(16) 0.76222(15) 0.45277(13) 0.0234(4) Uani 1 1 d . . . . .
H5A H 0.4599(15) 0.8154(14) 0.4257(13) 0.016(4) Uiso 1 1 d . . . . .
C6A C 0.29359(16) 0.81196(15) 0.49621(13) 0.0247(4) Uani 1 1 d . . . . .
O2A O 0.19261(11) 0.79822(12) 0.49335(11) 0.0362(3) Uani 1 1 d . . . . .
O3A O 0.32362(12) 0.87217(11) 0.53948(10) 0.0348(3) Uani 1 1 d . . . . .
C7A C 0.2242(2) 0.92176(19) 0.58510(17) 0.0451(6) Uani 1 1 d . . . . .
H7A1 H 0.170352 0.965894 0.534597 0.068 Uiso 1 1 calc R U . . .
H7A2 H 0.254488 0.966775 0.612273 0.068 Uiso 1 1 calc R U . . .
H7A3 H 0.180304 0.866216 0.639329 0.068 Uiso 1 1 calc R U . . .
C8A C 0.45565(16) 0.66651(15) 0.53822(14) 0.0256(4) Uani 1 1 d . . . . .
O4A O 0.40182(13) 0.59235(13) 0.59234(13) 0.0575(5) Uani 1 1 d . . . . .
O5A O 0.56749(11) 0.67480(12) 0.54508(11) 0.0413(4) Uani 1 1 d . . . . .
C9A C 0.6208(2) 0.5883(2) 0.62856(19) 0.0566(8) Uani 1 1 d . . . . .
H9A1 H 0.575654 0.586517 0.691797 0.085 Uiso 1 1 calc R U . . .
H9A2 H 0.704187 0.600282 0.627465 0.085 Uiso 1 1 calc R U . . .
H9A3 H 0.618372 0.520036 0.622548 0.085 Uiso 1 1 calc R U . . .
C10A C 0.35954(15) 1.10958(14) 0.21591(13) 0.0199(4) Uani 1 1 d . . . . .
C11A C 0.43121(18) 1.10917(17) 0.28461(15) 0.0313(5) Uani 1 1 d . . . . .
H11A H 0.5138(18) 1.0917(16) 0.2754(15) 0.031(5) Uiso 1 1 d . . . . .
C12A C 0.3823(2) 1.1368(2) 0.36428(16) 0.0433(6) Uani 1 1 d . . . . .
H12A H 0.435(2) 1.1344(19) 0.4149(19) 0.053(7) Uiso 1 1 d . . . . .
C13A C 0.2610(2) 1.1655(2) 0.37546(17) 0.0429(6) Uani 1 1 d . . . . .
H13A H 0.2267(19) 1.1838(18) 0.4316(18) 0.047(6) Uiso 1 1 d . . . . .
C14A C 0.1877(2) 1.16421(18) 0.30890(16) 0.0371(5) Uani 1 1 d . . . . .
H14A H 0.100(2) 1.1819(17) 0.3195(16) 0.041(6) Uiso 1 1 d . . . . .
C15A C 0.23644(17) 1.13569(16) 0.22938(14) 0.0272(4) Uani 1 1 d . . . . .
H15A H 0.1824(17) 1.1357(15) 0.1804(15) 0.030(5) Uiso 1 1 d . . . . .
C16A C 0.38956(14) 1.19088(13) -0.00202(13) 0.0178(4) Uani 1 1 d . . . . .
C17A C 0.46933(16) 1.27006(15) -0.04661(14) 0.0233(4) Uani 1 1 d . . . . .
H17A H 0.5359(18) 1.2655(15) -0.0128(15) 0.030(5) Uiso 1 1 d . . . . .
C18A C 0.44946(18) 1.35418(15) -0.13653(15) 0.0267(4) Uani 1 1 d . . . . .
H18A H 0.5030(18) 1.4064(17) -0.1654(15) 0.033(6) Uiso 1 1 d . . . . .
C19A C 0.35034(17) 1.35997(15) -0.18364(14) 0.0272(4) Uani 1 1 d . . . . .
H19A H 0.3393(15) 1.4166(15) -0.2453(14) 0.020(5) Uiso 1 1 d . . . . .
C20A C 0.26934(17) 1.28324(15) -0.13969(14) 0.0259(4) Uani 1 1 d . . . . .
H20A H 0.1988(18) 1.2883(16) -0.1719(15) 0.033(5) Uiso 1 1 d . . . . .
C21A C 0.28827(16) 1.19897(14) -0.04925(14) 0.0217(4) Uani 1 1 d . . . . .
H21A H 0.2301(17) 1.1474(16) -0.0184(15) 0.029(5) Uiso 1 1 d . . . . .
P1B P 0.92438(4) 0.08156(4) 1.11988(3) 0.01799(11) Uani 1 1 d . . . . .
O1B O 1.05666(10) 0.08685(10) 1.09827(9) 0.0237(3) Uani 1 1 d . . . . .
C1B C 0.85353(16) 0.07616(15) 1.02000(13) 0.0194(4) Uani 1 1 d . . . . .
H1B1 H 0.8732(16) 0.0083(16) 1.0182(14) 0.020(5) Uiso 1 1 d . . . . .
H1B2 H 0.7684(18) 0.0848(15) 1.0369(15) 0.030(5) Uiso 1 1 d . . . . .
C2B C 0.89458(16) 0.16060(14) 0.92165(13) 0.0206(4) Uani 1 1 d . . . . .
H2B H 0.9747(18) 0.1507(15) 0.8958(14) 0.028(5) Uiso 1 1 d . . . . .
C3B C 0.82846(17) 0.24726(15) 0.87145(14) 0.0242(4) Uani 1 1 d . . . . .
H3B H 0.7442(17) 0.2591(15) 0.8955(14) 0.027(5) Uiso 1 1 d . . . . .
C4B C 0.87453(19) 0.33261(15) 0.77512(14) 0.0263(4) Uani 1 1 d . . . . .
H4B1 H 0.8108(17) 0.3613(16) 0.7267(15) 0.031(5) Uiso 1 1 d . . . . .
H4B2 H 0.9439(17) 0.3024(15) 0.7438(14) 0.026(5) Uiso 1 1 d . . . . .
C5B C 0.91443(16) 0.42580(14) 0.79266(14) 0.0234(4) Uani 1 1 d . . . . .
H5B H 0.9753(16) 0.4004(15) 0.8381(14) 0.023(5) Uiso 1 1 d . . . . .
C6B C 0.81036(17) 0.48067(14) 0.83759(14) 0.0260(4) Uani 1 1 d . . . . .
O2B O 0.70697(11) 0.47651(11) 0.83336(11) 0.0356(3) Uani 1 1 d . . . . .
O3B O 0.84972(13) 0.53369(11) 0.88424(11) 0.0385(4) Uani 1 1 d . . . . .
C7B C 0.7559(2) 0.5876(2) 0.9311(2) 0.0545(7) Uani 1 1 d . . . . .
H7B1 H 0.708756 0.641407 0.879742 0.082 Uiso 1 1 calc R U . . .
H7B2 H 0.791918 0.622574 0.965131 0.082 Uiso 1 1 calc R U . . .
H7B3 H 0.703485 0.535217 0.979954 0.082 Uiso 1 1 calc R U . . .
C8B C 0.96742(16) 0.50465(15) 0.69301(15) 0.0270(4) Uani 1 1 d . . . . .
O4B O 0.91473(12) 0.58363(12) 0.63890(11) 0.0454(4) Uani 1 1 d . . . . .
O5B O 1.08061(11) 0.47082(11) 0.67169(10) 0.0359(4) Uani 1 1 d . . . . .
C9B C 1.13691(19) 0.5342(2) 0.57358(17) 0.0473(6) Uani 1 1 d . . . . .
H9B1 H 1.092673 0.532968 0.521782 0.071 Uiso 1 1 calc R U . . .
H9B2 H 1.219840 0.504361 0.565214 0.071 Uiso 1 1 calc R U . . .
H9B3 H 1.136264 0.608112 0.567443 0.071 Uiso 1 1 calc R U . . .
C10B C 0.85050(15) 0.19643(14) 1.14256(13) 0.0208(4) Uani 1 1 d . . . . .
C11B C 0.91944(19) 0.26865(16) 1.14922(17) 0.0332(5) Uani 1 1 d . . . . .
H11B H 1.005(2) 0.2614(18) 1.1354(16) 0.044(6) Uiso 1 1 d . . . . .
C12B C 0.8646(2) 0.35377(18) 1.1734(2) 0.0455(6) Uani 1 1 d . . . . .
H12B H 0.914(2) 0.402(2) 1.1782(18) 0.059(7) Uiso 1 1 d . . . . .
C13B C 0.7420(2) 0.36724(18) 1.1906(2) 0.0454(6) Uani 1 1 d . . . . .
H13B H 0.703(2) 0.426(2) 1.2052(18) 0.055(7) Uiso 1 1 d . . . . .
C14B C 0.67248(19) 0.29729(17) 1.18155(17) 0.0366(5) Uani 1 1 d . . . . .
H14B H 0.584(2) 0.3084(19) 1.1924(18) 0.053(7) Uiso 1 1 d . . . . .
C15B C 0.72585(16) 0.21237(15) 1.15758(15) 0.0264(4) Uani 1 1 d . . . . .
H15B H 0.6748(17) 0.1629(16) 1.1523(15) 0.030(5) Uiso 1 1 d . . . . .
C16B C 0.88611(14) -0.03574(13) 1.22948(12) 0.0172(4) Uani 1 1 d . . . . .
C17B C 0.96842(16) -0.08156(15) 1.30035(14) 0.0233(4) Uani 1 1 d . . . . .
H17B H 1.0373(17) -0.0472(15) 1.2905(14) 0.025(5) Uiso 1 1 d . . . . .
C18B C 0.94642(18) -0.17426(16) 1.38368(14) 0.0283(4) Uani 1 1 d . . . . .
H18B H 1.0016(18) -0.2034(17) 1.4311(16) 0.034(6) Uiso 1 1 d . . . . .
C19B C 0.84270(17) -0.22292(15) 1.39686(14) 0.0267(4) Uani 1 1 d . . . . .
H19B H 0.8294(17) -0.2860(17) 1.4545(16) 0.033(5) Uiso 1 1 d . . . . .
C20B C 0.75996(17) -0.17724(15) 1.32726(14) 0.0260(4) Uani 1 1 d . . . . .
H20B H 0.6872(19) -0.2113(17) 1.3367(16) 0.038(6) Uiso 1 1 d . . . . .
C21B C 0.78066(16) -0.08404(14) 1.24371(14) 0.0221(4) Uani 1 1 d . . . . .
H21B H 0.7187(16) -0.0527(15) 1.1938(14) 0.024(5) Uiso 1 1 d . . . . .

loop_
_atom_site_aniso_label
_atom_site_aniso_U_11
_atom_site_aniso_U_22
_atom_site_aniso_U_33
_atom_site_aniso_U_23
_atom_site_aniso_U_13
_atom_site_aniso_U_12
P1A 0.0161(2) 0.0188(2) 0.0163(2) -0.00692(18) -0.00175(17) -0.00261(17)
O1A 0.0168(6) 0.0287(7) 0.0236(7) -0.0111(6) -0.0028(5) -0.0019(5)
C1A 0.0180(9) 0.0220(9) 0.0165(9) -0.0096(8) -0.0011(7) -0.0029(7)
C2A 0.0233(9) 0.0182(9) 0.0213(9) -0.0097(8) -0.0042(7) -0.0019(7)
C3A 0.0245(10) 0.0229(10) 0.0216(9) -0.0087(8) -0.0043(7) -0.0006(8)
C4A 0.0288(10) 0.0225(10) 0.0207(9) -0.0058(8) -0.0009(8) -0.0013(8)
C5A 0.0244(9) 0.0226(10) 0.0187(9) -0.0019(8) -0.0039(7) -0.0054(8)
C6A 0.0305(10) 0.0224(9) 0.0180(9) -0.0031(8) -0.0063(7) -0.0031(8)
O2A 0.0257(7) 0.0460(9) 0.0401(9) -0.0205(7) -0.0024(6) -0.0031(6)
O3A 0.0420(8) 0.0349(8) 0.0326(8) -0.0182(7) -0.0051(6) -0.0030(6)
C7A 0.0599(15) 0.0424(14) 0.0357(13) -0.0223(11) -0.0018(11) 0.0043(11)
C8A 0.0230(9) 0.0285(10) 0.0226(10) -0.0059(8) -0.0036(7) -0.0049(8)
O4A 0.0403(9) 0.0450(10) 0.0559(11) 0.0235(8) -0.0193(8) -0.0212(8)
O5A 0.0262(7) 0.0393(9) 0.0397(9) 0.0102(7) -0.0150(6) -0.0091(6)
C9A 0.0327(12) 0.0497(15) 0.0567(16) 0.0185(12) -0.0231(11) -0.0071(10)
C10A 0.0256(9) 0.0194(9) 0.0158(8) -0.0072(7) -0.0004(7) -0.0067(7)
C11A 0.0284(11) 0.0438(13) 0.0267(11) -0.0164(10) -0.0024(8) -0.0112(9)
C12A 0.0499(14) 0.0625(16) 0.0293(12) -0.0266(12) -0.0011(10) -0.0185(12)
C13A 0.0593(15) 0.0495(14) 0.0284(12) -0.0265(11) 0.0103(10) -0.0139(11)
C14A 0.0381(12) 0.0423(13) 0.0330(12) -0.0210(10) 0.0069(9) -0.0029(10)
C15A 0.0263(10) 0.0308(11) 0.0251(10) -0.0129(9) -0.0002(8) -0.0016(8)
C16A 0.0180(8) 0.0170(9) 0.0189(9) -0.0089(7) 0.0020(7) -0.0021(7)
C17A 0.0216(9) 0.0237(10) 0.0269(10) -0.0124(8) 0.0009(8) -0.0052(7)
C18A 0.0309(10) 0.0200(10) 0.0275(10) -0.0087(8) 0.0058(8) -0.0083(8)
C19A 0.0395(11) 0.0172(9) 0.0201(10) -0.0045(8) -0.0001(8) 0.0009(8)
C20A 0.0309(10) 0.0231(10) 0.0235(10) -0.0091(8) -0.0071(8) 0.0020(8)
C21A 0.0222(9) 0.0195(9) 0.0232(9) -0.0073(8) -0.0007(7) -0.0058(7)
P1B 0.0161(2) 0.0184(2) 0.0193(2) -0.00696(19) -0.00087(17) -0.00344(17)
O1B 0.0171(6) 0.0271(7) 0.0271(7) -0.0108(6) 0.0002(5) -0.0048(5)
C1B 0.0200(9) 0.0177(9) 0.0205(9) -0.0074(8) -0.0017(7) -0.0026(7)
C2B 0.0207(9) 0.0216(9) 0.0204(9) -0.0095(8) 0.0011(7) -0.0041(7)
C3B 0.0240(10) 0.0235(10) 0.0247(10) -0.0094(8) 0.0001(8) -0.0039(8)
C4B 0.0325(11) 0.0213(10) 0.0221(10) -0.0047(8) -0.0031(8) -0.0042(8)
C5B 0.0245(9) 0.0202(9) 0.0227(10) -0.0036(8) -0.0080(8) -0.0016(7)
C6B 0.0350(11) 0.0154(9) 0.0222(10) -0.0010(8) -0.0051(8) -0.0028(8)
O2B 0.0261(7) 0.0356(8) 0.0407(8) -0.0107(7) -0.0068(6) 0.0022(6)
O3B 0.0459(9) 0.0335(8) 0.0428(9) -0.0223(7) 0.0009(7) -0.0082(7)
C7B 0.0713(17) 0.0435(15) 0.0546(16) -0.0319(13) 0.0122(13) -0.0054(12)
C8B 0.0240(9) 0.0245(10) 0.0308(11) -0.0064(9) -0.0064(8) -0.0062(8)
O4B 0.0315(8) 0.0376(9) 0.0411(9) 0.0106(7) -0.0038(7) -0.0002(7)
O5B 0.0263(7) 0.0327(8) 0.0375(8) -0.0025(7) 0.0018(6) -0.0065(6)
C9B 0.0353(12) 0.0509(15) 0.0427(13) -0.0051(12) 0.0099(10) -0.0182(11)
C10B 0.0238(9) 0.0188(9) 0.0204(9) -0.0070(8) -0.0038(7) -0.0034(7)
C11B 0.0308(11) 0.0250(10) 0.0469(13) -0.0151(10) -0.0067(9) -0.0064(9)
C12B 0.0478(14) 0.0295(12) 0.0716(17) -0.0276(12) -0.0166(12) -0.0071(10)
C13B 0.0529(15) 0.0264(12) 0.0654(17) -0.0278(12) -0.0103(12) 0.0040(10)
C14B 0.0320(11) 0.0292(11) 0.0513(14) -0.0211(11) -0.0033(10) 0.0044(9)
C15B 0.0249(9) 0.0233(10) 0.0328(11) -0.0131(9) -0.0025(8) -0.0018(8)
C16B 0.0171(8) 0.0171(9) 0.0179(9) -0.0084(7) -0.0005(7) 0.0001(7)
C17B 0.0188(9) 0.0272(10) 0.0246(10) -0.0118(8) -0.0029(7) 0.0014(8)
C18B 0.0299(10) 0.0327(11) 0.0201(10) -0.0097(9) -0.0080(8) 0.0082(8)
C19B 0.0367(11) 0.0218(10) 0.0171(9) -0.0049(8) -0.0003(8) 0.0004(8)
C20B 0.0295(10) 0.0246(10) 0.0229(10) -0.0080(8) 0.0013(8) -0.0069(8)
C21B 0.0221(9) 0.0228(9) 0.0212(9) -0.0080(8) -0.0028(7) -0.0026(7)

loop_
_atom_type_symbol
_atom_type_description
_atom_type_scat_dispersion_real
_atom_type_scat_dispersion_imag
_atom_type_scat_source
C C 0.0033 0.0016 'International Tables Vol C Tables 4.2.6.8 and 6.1.1.4'
H H 0.0000 0.0000 'International Tables Vol C Tables 4.2.6.8 and 6.1.1.4'
O O 0.0106 0.0060 'International Tables Vol C Tables 4.2.6.8 and 6.1.1.4'
P P 0.1023 0.0942 'International Tables Vol C Tables 4.2.6.8 and 6.1.1.4'

loop_
_geom_angle_atom_site_label_1
_geom_angle_atom_site_label_2
_geom_angle_atom_site_label_3
_geom_angle
_geom_angle_site_symmetry_1
_geom_angle_site_symmetry_3
_geom_angle_publ_flag
O1A P1A C10A 111.34(8) . . ?
O1A P1A C16A 110.82(7) . . ?
C10A P1A C16A 107.74(8) . . ?
O1A P1A C1A 113.50(8) . . ?
C10A P1A C1A 106.23(8) . . ?
C16A P1A C1A 106.89(8) . . ?
C2A C1A P1A 108.78(12) . . ?
C2A C1A H1A1 109.8(11) . . ?
P1A C1A H1A1 110.5(11) . . ?
C2A C1A H1A2 111.5(11) . . ?
P1A C1A H1A2 106.3(11) . . ?
H1A1 C1A H1A2 110.0(15) . . ?
C3A C2A C1A 124.35(17) . . ?
C3A C2A H2A 119.4(11) . . ?
C1A C2A H2A 116.2(11) . . ?
C2A C3A C4A 123.91(18) . . ?
C2A C3A H3A 119.7(12) . . ?
C4A C3A H3A 116.3(12) . . ?
C3A C4A C5A 111.24(15) . . ?
C3A C4A H4A1 108.8(11) . . ?
C5A C4A H4A1 108.0(11) . . ?
C3A C4A H4A2 112.1(10) . . ?
C5A C4A H4A2 107.9(10) . . ?
H4A1 C4A H4A2 108.6(15) . . ?
C6A C5A C8A 107.93(15) . . ?
C6A C5A C4A 111.68(15) . . ?
C8A C5A C4A 110.01(15) . . ?
C6A C5A H5A 106.1(11) . . ?
C8A C5A H5A 109.5(10) . . ?
C4A C5A H5A 111.5(11) . . ?
O2A C6A O3A 124.23(18) . . ?
O2A C6A C5A 124.95(18) . . ?
O3A C6A C5A 110.82(15) . . ?
C6A O3A C7A 115.22(16) . . ?
O3A C7A H7A1 109.5 . . ?
O3A C7A H7A2 109.5 . . ?
H7A1 C7A H7A2 109.5 . . ?
O3A C7A H7A3 109.5 . . ?
H7A1 C7A H7A3 109.5 . . ?
H7A2 C7A H7A3 109.5 . . ?
O4A C8A O5A 123.63(17) . . ?
O4A C8A C5A 124.53(17) . . ?
O5A C8A C5A 111.83(15) . . ?
C8A O5A C9A 114.90(15) . . ?
O5A C9A H9A1 109.5 . . ?
O5A C9A H9A2 109.5 . . ?
H9A1 C9A H9A2 109.5 . . ?
O5A C9A H9A3 109.5 . . ?
H9A1 C9A H9A3 109.5 . . ?
H9A2 C9A H9A3 109.5 . . ?
C11A C10A C15A 119.22(17) . . ?
C11A C10A P1A 119.24(14) . . ?
C15A C10A P1A 121.52(14) . . ?
C12A C11A C10A 120.8(2) . . ?
C12A C11A H11A 120.1(13) . . ?
C10A C11A H11A 119.1(13) . . ?
C13A C12A C11A 119.6(2) . . ?
C13A C12A H12A 120.4(14) . . ?
C11A C12A H12A 120.0(14) . . ?
C12A C13A C14A 120.4(2) . . ?
C12A C13A H13A 119.6(13) . . ?
C14A C13A H13A 120.0(13) . . ?
C13A C14A C15A 120.1(2) . . ?
C13A C14A H14A 119.7(13) . . ?
C15A C14A H14A 120.2(13) . . ?
C14A C15A C10A 119.88(19) . . ?
C14A C15A H15A 119.6(11) . . ?
C10A C15A H15A 120.5(11) . . ?
C17A C16A C21A 118.86(16) . . ?
C17A C16A P1A 117.74(13) . . ?
C21A C16A P1A 123.29(13) . . ?
C18A C17A C16A 120.62(17) . . ?
C18A C17A H17A 121.1(12) . . ?
C16A C17A H17A 118.3(12) . . ?
C17A C18A C19A 119.95(17) . . ?
C17A C18A H18A 119.8(13) . . ?
C19A C18A H18A 120.2(13) . . ?
C20A C19A C18A 120.18(18) . . ?
C20A C19A H19A 121.0(11) . . ?
C18A C19A H19A 118.8(11) . . ?
C19A C20A C21A 120.20(18) . . ?
C19A C20A H20A 120.2(12) . . ?
C21A C20A H20A 119.6(12) . . ?
C20A C21A C16A 120.16(16) . . ?
C20A C21A H21A 119.5(12) . . ?
C16A C21A H21A 120.4(12) . . ?
O1B P1B C10B 111.54(8) . . ?
O1B P1B C16B 111.43(7) . . ?
C10B P1B C16B 107.30(8) . . ?
O1B P1B C1B 114.26(8) . . ?
C10B P1B C1B 105.92(8) . . ?
C16B P1B C1B 105.92(8) . . ?
C2B C1B P1B 110.48(12) . . ?
C2B C1B H1B1 110.3(11) . . ?
P1B C1B H1B1 108.5(11) . . ?
C2B C1B H1B2 112.2(12) . . ?
P1B C1B H1B2 107.1(12) . . ?
H1B1 C1B H1B2 108.1(16) . . ?
C3B C2B C1B 124.90(18) . . ?
C3B C2B H2B 118.6(12) . . ?
C1B C2B H2B 116.4(12) . . ?
C2B C3B C4B 123.35(18) . . ?
C2B C3B H3B 120.6(11) . . ?
C4B C3B H3B 116.0(11) . . ?
C3B C4B C5B 111.80(16) . . ?
C3B C4B H4B1 110.6(11) . . ?
C5B C4B H4B1 109.3(11) . . ?
C3B C4B H4B2 109.4(11) . . ?
C5B C4B H4B2 107.6(11) . . ?
H4B1 C4B H4B2 108.1(16) . . ?
C6B C5B C8B 110.45(15) . . ?
C6B C5B C4B 111.18(15) . . ?
C8B C5B C4B 108.50(15) . . ?
C6B C5B H5B 107.8(11) . . ?
C8B C5B H5B 108.2(11) . . ?
C4B C5B H5B 110.7(11) . . ?
O2B C6B O3B 124.22(18) . . ?
O2B C6B C5B 125.09(18) . . ?
O3B C6B C5B 110.69(16) . . ?
C6B O3B C7B 114.57(17) . . ?
O3B C7B H7B1 109.5 . . ?
O3B C7B H7B2 109.5 . . ?
H7B1 C7B H7B2 109.5 . . ?
O3B C7B H7B3 109.5 . . ?
H7B1 C7B H7B3 109.5 . . ?
H7B2 C7B H7B3 109.5 . . ?
O4B C8B O5B 124.23(18) . . ?
O4B C8B C5B 125.40(18) . . ?
O5B C8B C5B 110.31(16) . . ?
C8B O5B C9B 115.29(16) . . ?
O5B C9B H9B1 109.5 . . ?
O5B C9B H9B2 109.5 . . ?
H9B1 C9B H9B2 109.5 . . ?
O5B C9B H9B3 109.5 . . ?
H9B1 C9B H9B3 109.5 . . ?
H9B2 C9B H9B3 109.5 . . ?
C11B C10B C15B 119.17(18) . . ?
C11B C10B P1B 119.12(14) . . ?
C15B C10B P1B 121.65(13) . . ?
C10B C11B C12B 120.1(2) . . ?
C10B C11B H11B 120.4(14) . . ?
C12B C11B H11B 119.4(14) . . ?
C13B C12B C11B 120.3(2) . . ?
C13B C12B H12B 121.1(15) . . ?
C11B C12B H12B 118.6(15) . . ?
C12B C13B C14B 120.0(2) . . ?
C12B C13B H13B 121.6(15) . . ?
C14B C13B H13B 118.3(15) . . ?
C15B C14B C13B 120.3(2) . . ?
C15B C14B H14B 120.0(14) . . ?
C13B C14B H14B 119.7(14) . . ?
C14B C15B C10B 120.09(18) . . ?
C14B C15B H15B 119.1(12) . . ?
C10B C15B H15B 120.8(11) . . ?
C17B C16B C21B 119.33(16) . . ?
C17B C16B P1B 117.91(13) . . ?
C21B C16B P1B 122.71(13) . . ?
C18B C17B C16B 120.51(17) . . ?
C18B C17B H17B 121.4(12) . . ?
C16B C17B H17B 118.1(12) . . ?
C17B C18B C19B 120.06(18) . . ?
C17B C18B H18B 119.6(13) . . ?
C19B C18B H18B 120.3(13) . . ?
C18B C19B C20B 119.72(18) . . ?
C18B C19B H19B 118.6(12) . . ?
C20B C19B H19B 121.7(12) . . ?
C19B C20B C21B 120.76(18) . . ?
C19B C20B H20B 119.6(12) . . ?
C21B C20B H20B 119.6(12) . . ?
C20B C21B C16B 119.60(17) . . ?
C20B C21B H21B 119.0(11) . . ?
C16B C21B H21B 121.4(11) . . ?

loop_
_geom_bond_atom_site_label_1
_geom_bond_atom_site_label_2
_geom_bond_distance
_geom_bond_site_symmetry_2
_geom_bond_publ_flag
P1A O1A 1.4904(12) . ?
P1A C10A 1.8009(18) . ?
P1A C16A 1.8045(17) . ?
P1A C1A 1.8109(18) . ?
C1A C2A 1.498(2) . ?
C1A H1A1 0.946(18) . ?
C1A H1A2 0.99(2) . ?
C2A C3A 1.321(2) . ?
C2A H2A 0.948(19) . ?
C3A C4A 1.501(2) . ?
C3A H3A 0.97(2) . ?
C4A C5A 1.535(3) . ?
C4A H4A1 0.965(19) . ?
C4A H4A2 1.008(18) . ?
C5A C6A 1.518(3) . ?
C5A C8A 1.521(2) . ?
C5A H5A 0.953(18) . ?
C6A O2A 1.197(2) . ?
C6A O3A 1.331(2) . ?
O3A C7A 1.446(3) . ?
C7A H7A1 0.9800 . ?
C7A H7A2 0.9800 . ?
C7A H7A3 0.9800 . ?
C8A O4A 1.191(2) . ?
C8A O5A 1.313(2) . ?
O5A C9A 1.458(2) . ?
C9A H9A1 0.9800 . ?
C9A H9A2 0.9800 . ?
C9A H9A3 0.9800 . ?
C10A C11A 1.387(3) . ?
C10A C15A 1.394(2) . ?
C11A C12A 1.382(3) . ?
C11A H11A 0.94(2) . ?
C12A C13A 1.379(3) . ?
C12A H12A 1.01(2) . ?
C13A C14A 1.383(3) . ?
C13A H13A 0.96(2) . ?
C14A C15A 1.387(3) . ?
C14A H14A 1.00(2) . ?
C15A H15A 1.01(2) . ?
C16A C17A 1.399(2) . ?
C16A C21A 1.400(2) . ?
C17A C18A 1.384(3) . ?
C17A H17A 0.95(2) . ?
C18A C19A 1.385(3) . ?
C18A H18A 0.93(2) . ?
C19A C20A 1.385(3) . ?
C19A H19A 0.937(19) . ?
C20A C21A 1.387(2) . ?
C20A H20A 0.97(2) . ?
C21A H21A 0.96(2) . ?
P1B O1B 1.4909(12) . ?
P1B C10B 1.8020(19) . ?
P1B C16B 1.8074(17) . ?
P1B C1B 1.8075(18) . ?
C1B C2B 1.498(2) . ?
C1B H1B1 0.93(2) . ?
C1B H1B2 0.96(2) . ?
C2B C3B 1.314(3) . ?
C2B H2B 0.942(19) . ?
C3B C4B 1.502(3) . ?
C3B H3B 0.980(19) . ?
C4B C5B 1.541(3) . ?
C4B H4B1 1.02(2) . ?
C4B H4B2 0.97(2) . ?
C5B C6B 1.514(3) . ?
C5B C8B 1.520(3) . ?
C5B H5B 0.964(18) . ?
C6B O2B 1.195(2) . ?
C6B O3B 1.336(2) . ?
O3B C7B 1.451(3) . ?
C7B H7B1 0.9800 . ?
C7B H7B2 0.9800 . ?
C7B H7B3 0.9800 . ?
C8B O4B 1.195(2) . ?
C8B O5B 1.334(2) . ?
O5B C9B 1.450(2) . ?
C9B H9B1 0.9800 . ?
C9B H9B2 0.9800 . ?
C9B H9B3 0.9800 . ?
C10B C11B 1.389(3) . ?
C10B C15B 1.396(2) . ?
C11B C12B 1.389(3) . ?
C11B H11B 0.96(2) . ?
C12B C13B 1.374(3) . ?
C12B H12B 0.96(3) . ?
C13B C14B 1.384(3) . ?
C13B H13B 0.95(3) . ?
C14B C15B 1.380(3) . ?
C14B H14B 0.99(2) . ?
C15B H15B 0.99(2) . ?
C16B C17B 1.398(2) . ?
C16B C21B 1.398(2) . ?
C17B C18B 1.386(3) . ?
C17B H17B 0.933(19) . ?
C18B C19B 1.386(3) . ?
C18B H18B 0.93(2) . ?
C19B C20B 1.389(3) . ?
C19B H19B 0.95(2) . ?
C20B C21B 1.389(3) . ?
C20B H20B 0.97(2) . ?
C21B H21B 1.016(19) . ?

loop_
_geom_hbond_atom_site_label_D
_geom_hbond_atom_site_label_H
_geom_hbond_atom_site_label_A
_geom_hbond_distance_DH
_geom_hbond_distance_HA
_geom_hbond_distance_DA
_geom_hbond_angle_DHA
_geom_hbond_site_symmetry_A
C1A H1A1 O1B 0.946(18) 2.651(18) 3.546(2) 158.1(14) 1_464
C1A H1A2 O1A 0.99(2) 2.46(2) 3.443(2) 179.7(18) 2_675
C9A H9A2 O4B 0.98 2.39 3.352(3) 166.2 .
C15A H15A O1B 1.01(2) 2.32(2) 3.310(2) 164.2(16) 1_464
C21A H21A O1B 0.96(2) 2.40(2) 3.268(2) 149.4(16) 1_464
C1B H1B1 O1B 0.93(2) 2.52(2) 3.310(2) 143.0(15) 2_757
C1B H1B2 O1A 0.96(2) 2.45(2) 3.389(2) 164.7(16) 1_546
C9B H9B3 O2A 0.98 2.53 3.450(3) 157.3 1_655
C15B H15B O1A 0.99(2) 2.38(2) 3.355(2) 170.6(16) 1_546
C21B H21B O1A 1.016(19) 2.322(19) 3.295(2) 160.0(15) 1_546

loop_
_geom_torsion_atom_site_label_1
_geom_torsion_atom_site_label_2
_geom_torsion_atom_site_label_3
_geom_torsion_atom_site_label_4
_geom_torsion
_geom_torsion_site_symmetry_1
_geom_torsion_site_symmetry_2
_geom_torsion_site_symmetry_3
_geom_torsion_site_symmetry_4
_geom_torsion_publ_flag
O1A P1A C1A C2A 50.46(15) . . . . ?
C10A P1A C1A C2A -72.22(14) . . . . ?
C16A P1A C1A C2A 172.94(12) . . . . ?
P1A C1A C2A C3A 108.81(18) . . . . ?
C1A C2A C3A C4A -175.14(17) . . . . ?
C2A C3A C4A C5A 98.8(2) . . . . ?
C3A C4A C5A C6A 62.9(2) . . . . ?
C3A C4A C5A C8A -177.30(16) . . . . ?
C8A C5A C6A O2A -100.0(2) . . . . ?
C4A C5A C6A O2A 21.0(2) . . . . ?
C8A C5A C6A O3A 79.11(18) . . . . ?
C4A C5A C6A O3A -159.85(15) . . . . ?
O2A C6A O3A C7A 0.3(3) . . . . ?
C5A C6A O3A C7A -178.86(15) . . . . ?
C6A C5A C8A O4A 57.5(3) . . . . ?
C4A C5A C8A O4A -64.6(3) . . . . ?
C6A C5A C8A O5A -122.98(18) . . . . ?
C4A C5A C8A O5A 114.95(18) . . . . ?
O4A C8A O5A C9A -3.3(3) . . . . ?
C5A C8A O5A C9A 177.10(19) . . . . ?
O1A P1A C10A C11A -0.73(18) . . . . ?
C16A P1A C10A C11A -122.44(15) . . . . ?
C1A P1A C10A C11A 123.31(15) . . . . ?
O1A P1A C10A C15A 178.13(14) . . . . ?
C16A P1A C10A C15A 56.41(16) . . . . ?
C1A P1A C10A C15A -57.84(17) . . . . ?
C15A C10A C11A C12A -1.6(3) . . . . ?
P1A C10A C11A C12A 177.27(17) . . . . ?
C10A C11A C12A C13A -0.2(3) . . . . ?
C11A C12A C13A C14A 1.6(4) . . . . ?
C12A C13A C14A C15A -1.1(4) . . . . ?
C13A C14A C15A C10A -0.8(3) . . . . ?
C11A C10A C15A C14A 2.1(3) . . . . ?
P1A C10A C15A C14A -176.74(16) . . . . ?
O1A P1A C16A C17A -29.22(16) . . . . ?
C10A P1A C16A C17A 92.82(15) . . . . ?
C1A P1A C16A C17A -153.37(14) . . . . ?
O1A P1A C16A C21A 146.89(15) . . . . ?
C10A P1A C16A C21A -91.07(16) . . . . ?
C1A P1A C16A C21A 22.74(17) . . . . ?
C21A C16A C17A C18A -0.9(3) . . . . ?
P1A C16A C17A C18A 175.41(14) . . . . ?
C16A C17A C18A C19A -0.6(3) . . . . ?
C17A C18A C19A C20A 1.7(3) . . . . ?
C18A C19A C20A C21A -1.3(3) . . . . ?
C19A C20A C21A C16A -0.2(3) . . . . ?
C17A C16A C21A C20A 1.2(3) . . . . ?
P1A C16A C21A C20A -174.84(14) . . . . ?
O1B P1B C1B C2B -48.27(16) . . . . ?
C10B P1B C1B C2B 74.93(15) . . . . ?
C16B P1B C1B C2B -171.31(13) . . . . ?
P1B C1B C2B C3B -108.26(19) . . . . ?
C1B C2B C3B C4B 177.23(17) . . . . ?
C2B C3B C4B C5B -96.5(2) . . . . ?
C3B C4B C5B C6B -62.1(2) . . . . ?
C3B C4B C5B C8B 176.20(17) . . . . ?
C8B C5B C6B O2B 99.6(2) . . . . ?
C4B C5B C6B O2B -20.9(2) . . . . ?
C8B C5B C6B O3B -81.20(18) . . . . ?
C4B C5B C6B O3B 158.29(15) . . . . ?
O2B C6B O3B C7B 0.1(3) . . . . ?
C5B C6B O3B C7B -179.10(16) . . . . ?
C6B C5B C8B O4B -25.8(3) . . . . ?
C4B C5B C8B O4B 96.3(2) . . . . ?
C6B C5B C8B O5B 157.03(16) . . . . ?
C4B C5B C8B O5B -80.87(19) . . . . ?
O4B C8B O5B C9B -3.1(3) . . . . ?
C5B C8B O5B C9B 174.15(17) . . . . ?
O1B P1B C10B C11B -7.08(18) . . . . ?
C16B P1B C10B C11B 115.22(16) . . . . ?
C1B P1B C10B C11B -131.97(16) . . . . ?
O1B P1B C10B C15B 175.53(14) . . . . ?
C16B P1B C10B C15B -62.17(17) . . . . ?
C1B P1B C10B C15B 50.63(17) . . . . ?
C15B C10B C11B C12B 1.9(3) . . . . ?
P1B C10B C11B C12B -175.60(18) . . . . ?
C10B C11B C12B C13B -0.2(4) . . . . ?
C11B C12B C13B C14B -1.5(4) . . . . ?
C12B C13B C14B C15B 1.6(4) . . . . ?
C13B C14B C15B C10B 0.1(3) . . . . ?
C11B C10B C15B C14B -1.8(3) . . . . ?
P1B C10B C15B C14B 175.56(16) . . . . ?
O1B P1B C16B C17B 24.28(16) . . . . ?
C10B P1B C16B C17B -98.10(15) . . . . ?
C1B P1B C16B C17B 149.10(14) . . . . ?
O1B P1B C16B C21B -153.15(14) . . . . ?
C10B P1B C16B C21B 84.48(16) . . . . ?
C1B P1B C16B C21B -28.33(17) . . . . ?
C21B C16B C17B C18B 0.4(3) . . . . ?
P1B C16B C17B C18B -177.13(14) . . . . ?
C16B C17B C18B C19B 0.6(3) . . . . ?
C17B C18B C19B C20B -1.2(3) . . . . ?
C18B C19B C20B C21B 0.9(3) . . . . ?
C19B C20B C21B C16B 0.1(3) . . . . ?
C17B C16B C21B C20B -0.7(3) . . . . ?
P1B C16B C21B C20B 176.68(14) . . . . ?
